data_2219301
loop_
_publ_author_name
'Fun, Hoong-Kun'
'Jebas, Samuel Robinson'
'Sujith, K. V.'
'Patil, P. S.'
'Kalluraya, B.'

_publ_section_title 3-Ethyl-6-{1-[4-(2-methylpropyl)phenyl]ethyl}-1,2,4-triazolo[3,4-<i>b</i>][1,3,4]thiadiazole
_journal_coeditor_code CI2662
_journal_issue 9
_journal_name_full 'Acta Crystallographica Section E'
_journal_page_first o1838
_journal_page_last o1839
_journal_paper_doi 10.1107/S1600536808027086
_journal_volume 64
_journal_year 2008
_chemical_formula_moiety 'C17 H22 N4 S'
_chemical_formula_sum 'C17 H22 N4 S'
_chemical_formula_weight 314.45
_chemical_name_common
;
3-Ethyl-6-{1-[4-(2-methylpropyl)phenyl]ethyl}-1,2,4-
triazolo[3,4-b][1,3,4]thiadiazole
;
_chemical_name_systematic ?
_space_group_IT_number 61
_symmetry_cell_setting orthorhombic
_symmetry_space_group_name_Hall '-P 2ac 2ab'
_symmetry_space_group_name_H-M 'P b c a'
_atom_sites_solution_hydrogens geom
_atom_sites_solution_primary direct
_atom_sites_solution_secondary difmap
_audit_creation_method SHELXL-97
_cell_angle_alpha 90.00
_cell_angle_beta 90.00
_cell_angle_gamma 90.00
_cell_formula_units_Z 8
_cell_length_a 11.4341(5)
_cell_length_b 9.1939(4)
_cell_length_c 30.9870(13)
_cell_measurement_reflns_used 8453
_cell_measurement_temperature 100.00(10)
_cell_measurement_theta_max 29.18
_cell_measurement_theta_min 2.21
_cell_volume 3257.5(2)
_computing_cell_refinement 'APEX2 (Bruker, 2005)'
_computing_data_collection 'APEX2 (Bruker, 2005)'
_computing_data_reduction 'SAINT (Bruker, 2005)'
_computing_molecular_graphics 'SHELXTL (Sheldrick, 2008)'
_computing_publication_material
;
SHELXTL (Sheldrick, 2008) and PLATON (Spek, 2003)
;
_computing_structure_refinement 'SHELXTL (Sheldrick, 2008)'
_computing_structure_solution 'SHELXTL (Sheldrick, 2008)'
_diffrn_ambient_temperature 100.00(10)
_diffrn_measured_fraction_theta_full 0.995
_diffrn_measured_fraction_theta_max 0.995
_diffrn_measurement_device_type 'Bruker SMART APEXII CCD area-detector'
_diffrn_measurement_method '\f and \w scans'
_diffrn_radiation_monochromator graphite
_diffrn_radiation_source 'fine-focus sealed tube'
_diffrn_radiation_type MoK\a
_diffrn_radiation_wavelength 0.71073
_diffrn_reflns_av_R_equivalents 0.0480
_diffrn_reflns_av_sigmaI/netI 0.0497
_diffrn_reflns_limit_h_max 17
_diffrn_reflns_limit_h_min -17
_diffrn_reflns_limit_k_max 13
_diffrn_reflns_limit_k_min -13
_diffrn_reflns_limit_l_max 46
_diffrn_reflns_limit_l_min -40
_diffrn_reflns_number 40117
_diffrn_reflns_theta_full 32.38
_diffrn_reflns_theta_max 32.38
_diffrn_reflns_theta_min 2.21
_diffrn_standards_number 0
_exptl_absorpt_coefficient_mu 0.201
_exptl_absorpt_correction_T_max 0.9896
_exptl_absorpt_correction_T_min 0.9168
_exptl_absorpt_correction_type multi-scan
_exptl_absorpt_process_details '(SADABS; Bruker, 2005)'
_exptl_crystal_colour colourless
_exptl_crystal_density_diffrn 1.282
_exptl_crystal_density_method 'not measured'
_exptl_crystal_description Needle
_exptl_crystal_F_000 1344
_exptl_crystal_size_max 0.44
_exptl_crystal_size_mid 0.09
_exptl_crystal_size_min 0.05
_refine_diff_density_max 0.596
_refine_diff_density_min -0.491
_refine_ls_extinction_method none
_refine_ls_goodness_of_fit_ref 1.040
_refine_ls_hydrogen_treatment constr
_refine_ls_matrix_type full
_refine_ls_number_parameters 203
_refine_ls_number_reflns 5793
_refine_ls_number_restraints 0
_refine_ls_restrained_S_all 1.040
_refine_ls_R_factor_all 0.0852
_refine_ls_R_factor_gt 0.0550
_refine_ls_shift/su_max 0.001
_refine_ls_shift/su_mean <0.001
_refine_ls_structure_factor_coef Fsqd
_refine_ls_weighting_details 'calc w=1/[\s^2^(Fo^2^)+(0.0517P)^2^+2.0837P] where P=(Fo^2^+2Fc^2^)/3'
_refine_ls_weighting_scheme calc
_refine_ls_wR_factor_gt 0.1230
_refine_ls_wR_factor_ref 0.1349
_reflns_number_gt 4079
_reflns_number_total 5793
_reflns_threshold_expression I>2\s(I)
_cod_data_source_file ci2662.cif
_cod_data_source_block I
_cod_depositor_comments
;
The following automatic conversions were performed:
'_symmetry_cell_setting' value 'Orthorhombic' changed to 'orthorhombic'
according to '/home/saulius/struct/CIF-dictionaries/cif_core.dic'
dictionary named 'cif_core.dic' version 2.4.1 from 2010-06-29.

Automatic conversion script
Id: cif_fix_enum 1527 2010-12-29 10:47:43Z saulius 

The following automatic conversions were performed:

'_symmetry_cell_setting' value 'Orthorhombic' changed to
'orthorhombic' according to
/home/saulius/struct/CIF-dictionaries/cif_core.dic dictionary named
'cif_core.dic' version 2.4.1 from 2010-06-29.

Automatic conversion script
Id: cif_fix_values 1715 2011-07-08 13:25:40Z adriana 
;
_cod_database_code 2219301
_cod_database_fobs_code 2219301

loop_
_symmetry_equiv_pos_as_xyz
'x, y, z'
'-x+1/2, -y, z+1/2'
'-x, y+1/2, -z+1/2'
'x+1/2, -y+1/2, -z'
'-x, -y, -z'
'x-1/2, y, -z-1/2'
'x, -y-1/2, z-1/2'
'-x-1/2, y-1/2, z'

loop_
_atom_site_type_symbol
_atom_site_label
_atom_site_fract_x
_atom_site_fract_y
_atom_site_fract_z
_atom_site_U_iso_or_equiv
_atom_site_adp_type
_atom_site_calc_flag
_atom_site_refinement_flags
_atom_site_occupancy
S S1 0.53939(3) 0.06763(4) 0.266708(12) 0.01935(10) Uani d . 1
N N1 0.62584(12) 0.31200(15) 0.16919(4) 0.0209(3) Uani d . 1
N N2 0.53144(12) 0.24935(15) 0.19196(4) 0.0213(3) Uani d . 1
N N3 0.69861(12) 0.18920(14) 0.22283(4) 0.0175(3) Uani d . 1
N N4 0.76251(12) 0.11936(15) 0.25470(4) 0.0193(3) Uani d . 1
C C1 0.57968(14) 0.17716(17) 0.22372(5) 0.0186(3) Uani d . 1
C C2 0.72430(14) 0.27501(17) 0.18787(5) 0.0186(3) Uani d . 1
C C3 0.68928(14) 0.05296(16) 0.27988(5) 0.0179(3) Uani d . 1
C C4 0.72469(14) -0.03276(17) 0.31922(5) 0.0178(3) Uani d . 1
H H4A 0.6795 -0.1233 0.3192 0.021 Uiso calc R 1
C C5 0.69098(14) 0.05277(16) 0.35984(5) 0.0182(3) Uani d . 1
C C6 0.76816(15) 0.14778(18) 0.38014(5) 0.0206(3) Uani d . 1
H H6A 0.8439 0.1579 0.3696 0.025 Uiso calc R 1
C C7 0.73313(15) 0.22797(18) 0.41606(5) 0.0208(3) Uani d . 1
H H7A 0.7861 0.2906 0.4292 0.025 Uiso calc R 1
C C8 0.62023(15) 0.21602(17) 0.43254(5) 0.0194(3) Uani d . 1
C C9 0.54403(15) 0.12017(18) 0.41213(5) 0.0204(3) Uani d . 1
H H9A 0.4683 0.1099 0.4226 0.025 Uiso calc R 1
C C10 0.57850(15) 0.03957(17) 0.37645(5) 0.0201(3) Uani d . 1
H H10A 0.5258 -0.0240 0.3635 0.024 Uiso calc R 1
C C11 0.58366(16) 0.29969(18) 0.47213(5) 0.0222(3) Uani d . 1
H H11A 0.5067 0.3408 0.4671 0.027 Uiso calc R 1
H H11B 0.6377 0.3798 0.4763 0.027 Uiso calc R 1
C C12 0.57973(16) 0.20868(18) 0.51362(5) 0.0225(3) Uani d . 1
H H12A 0.5174 0.1363 0.5105 0.027 Uiso calc R 1
C C13 0.69373(19) 0.1279(2) 0.52134(6) 0.0376(5) Uani d . 1
H H13A 0.6888 0.0747 0.5479 0.056 Uiso calc R 1
H H13B 0.7569 0.1964 0.5230 0.056 Uiso calc R 1
H H13C 0.7075 0.0614 0.4980 0.056 Uiso calc R 1
C C14 0.54985(18) 0.3048(2) 0.55214(5) 0.0309(4) Uani d . 1
H H14A 0.5453 0.2462 0.5777 0.046 Uiso calc R 1
H H14B 0.4759 0.3515 0.5473 0.046 Uiso calc R 1
H H14C 0.6095 0.3773 0.5557 0.046 Uiso calc R 1
C C15 0.85352(14) -0.07336(18) 0.31744(5) 0.0214(3) Uani d . 1
H H15A 0.8690 -0.1260 0.2913 0.032 Uiso calc R 1
H H15B 0.8727 -0.1331 0.3418 0.032 Uiso calc R 1
H H15C 0.9002 0.0134 0.3181 0.032 Uiso calc R 1
C C16 0.84512(15) 0.31316(19) 0.17390(5) 0.0223(3) Uani d . 1
H H16A 0.8872 0.2247 0.1669 0.027 Uiso calc R 1
H H16B 0.8856 0.3602 0.1976 0.027 Uiso calc R 1
C C17 0.84575(17) 0.4136(2) 0.13488(6) 0.0279(4) Uani d . 1
H H17A 0.9250 0.4364 0.1272 0.042 Uiso calc R 1
H H17B 0.8046 0.5016 0.1417 0.042 Uiso calc R 1
H H17C 0.8080 0.3662 0.1110 0.042 Uiso calc R 1

loop_
_atom_site_aniso_label
_atom_site_aniso_U_11
_atom_site_aniso_U_22
_atom_site_aniso_U_33
_atom_site_aniso_U_12
_atom_site_aniso_U_13
_atom_site_aniso_U_23
S1 0.01693(19) 0.02416(19) 0.01697(18) 0.00140(16) -0.00137(14) 0.00051(14)
N1 0.0194(7) 0.0226(6) 0.0208(6) 0.0010(6) -0.0020(5) 0.0008(5)
N2 0.0206(7) 0.0228(6) 0.0204(6) 0.0003(6) -0.0035(5) 0.0018(5)
N3 0.0152(6) 0.0223(6) 0.0150(6) 0.0028(5) -0.0032(5) -0.0016(5)
N4 0.0180(7) 0.0236(6) 0.0162(6) 0.0037(5) -0.0028(5) 0.0004(5)
C1 0.0173(7) 0.0207(7) 0.0179(7) 0.0010(6) -0.0022(6) -0.0016(5)
C2 0.0201(8) 0.0202(7) 0.0156(7) 0.0018(6) -0.0018(6) -0.0014(5)
C3 0.0170(7) 0.0216(7) 0.0152(6) 0.0025(6) -0.0012(5) -0.0031(6)
C4 0.0157(7) 0.0203(7) 0.0174(7) -0.0008(6) -0.0005(6) 0.0007(5)
C5 0.0177(8) 0.0213(7) 0.0156(7) 0.0016(6) -0.0016(6) 0.0029(6)
C6 0.0160(8) 0.0273(8) 0.0187(7) -0.0008(6) 0.0009(6) 0.0040(6)
C7 0.0206(8) 0.0243(7) 0.0176(7) -0.0033(6) -0.0021(6) 0.0005(6)
C8 0.0213(8) 0.0211(7) 0.0159(7) 0.0011(6) -0.0011(6) 0.0009(6)
C9 0.0169(8) 0.0261(7) 0.0183(7) -0.0009(6) 0.0000(6) 0.0000(6)
C10 0.0199(8) 0.0231(7) 0.0173(7) -0.0015(6) -0.0019(6) -0.0001(6)
C11 0.0229(8) 0.0220(7) 0.0216(7) 0.0004(7) -0.0003(6) -0.0025(6)
C12 0.0250(8) 0.0251(7) 0.0173(7) -0.0009(7) 0.0011(6) -0.0027(6)
C13 0.0396(12) 0.0501(12) 0.0232(9) 0.0150(10) -0.0006(8) 0.0033(8)
C14 0.0390(11) 0.0327(9) 0.0209(8) -0.0027(8) 0.0081(7) -0.0058(7)
C15 0.0191(8) 0.0254(7) 0.0197(7) 0.0004(7) -0.0011(6) 0.0021(6)
C16 0.0197(8) 0.0283(8) 0.0190(7) -0.0001(7) -0.0025(6) 0.0018(6)
C17 0.0250(9) 0.0339(9) 0.0250(8) -0.0023(8) -0.0005(7) 0.0058(7)

loop_
_atom_type_symbol
_atom_type_description
_atom_type_scat_dispersion_real
_atom_type_scat_dispersion_imag
_atom_type_scat_source
C C 0.0033 0.0016 'International Tables Vol C Tables 4.2.6.8 and 6.1.1.4'
H H 0.0000 0.0000 'International Tables Vol C Tables 4.2.6.8 and 6.1.1.4'
N N 0.0061 0.0033 'International Tables Vol C Tables 4.2.6.8 and 6.1.1.4'
S S 0.1246 0.1234 'International Tables Vol C Tables 4.2.6.8 and 6.1.1.4'

loop_
_geom_angle_atom_site_label_1
_geom_angle_atom_site_label_2
_geom_angle_atom_site_label_3
_geom_angle
C1 S1 C3 87.95(8)
C2 N1 N2 109.27(13)
C1 N2 N1 105.09(13)
C1 N3 C2 106.02(13)
C1 N3 N4 118.26(13)
C2 N3 N4 135.73(14)
C3 N4 N3 107.84(13)
N2 C1 N3 111.33(14)
N2 C1 S1 139.54(14)
N3 C1 S1 109.12(11)
N1 C2 N3 108.30(14)
N1 C2 C16 127.38(14)
N3 C2 C16 124.30(14)
N4 C3 C4 124.01(14)
N4 C3 S1 116.82(12)
C4 C3 S1 119.17(12)
C3 C4 C15 111.06(13)
C3 C4 C5 109.16(12)
C15 C4 C5 113.52(13)
C3 C4 H4A 107.6
C15 C4 H4A 107.6
C5 C4 H4A 107.6
C10 C5 C6 118.29(14)
C10 C5 C4 119.44(14)
C6 C5 C4 122.23(14)
C5 C6 C7 120.70(15)
C5 C6 H6A 119.6
C7 C6 H6A 119.6
C8 C7 C6 121.16(15)
C8 C7 H7A 119.4
C6 C7 H7A 119.4
C9 C8 C7 117.63(14)
C9 C8 C11 121.30(15)
C7 C8 C11 121.02(15)
C10 C9 C8 121.49(15)
C10 C9 H9A 119.3
C8 C9 H9A 119.3
C9 C10 C5 120.72(15)
C9 C10 H10A 119.6
C5 C10 H10A 119.6
C8 C11 C12 114.32(13)
C8 C11 H11A 108.7
C12 C11 H11A 108.7
C8 C11 H11B 108.7
C12 C11 H11B 108.7
H11A C11 H11B 107.6
C13 C12 C14 110.66(15)
C13 C12 C11 111.92(15)
C14 C12 C11 110.27(14)
C13 C12 H12A 108.0
C14 C12 H12A 108.0
C11 C12 H12A 108.0
C12 C13 H13A 109.5
C12 C13 H13B 109.5
H13A C13 H13B 109.5
C12 C13 H13C 109.5
H13A C13 H13C 109.5
H13B C13 H13C 109.5
C12 C14 H14A 109.5
C12 C14 H14B 109.5
H14A C14 H14B 109.5
C12 C14 H14C 109.5
H14A C14 H14C 109.5
H14B C14 H14C 109.5
C4 C15 H15A 109.5
C4 C15 H15B 109.5
H15A C15 H15B 109.5
C4 C15 H15C 109.5
H15A C15 H15C 109.5
H15B C15 H15C 109.5
C2 C16 C17 112.23(14)
C2 C16 H16A 109.2
C17 C16 H16A 109.2
C2 C16 H16B 109.2
C17 C16 H16B 109.2
H16A C16 H16B 107.9
C16 C17 H17A 109.5
C16 C17 H17B 109.5
H17A C17 H17B 109.5
C16 C17 H17C 109.5
H17A C17 H17C 109.5
H17B C17 H17C 109.5

loop_
_geom_bond_atom_site_label_1
_geom_bond_atom_site_label_2
_geom_bond_distance
S1 C1 1.7323(16)
S1 C3 1.7669(16)
N1 C2 1.311(2)
N1 N2 1.412(2)
N2 C1 1.309(2)
N3 C1 1.365(2)
N3 C2 1.372(2)
N3 N4 1.3861(17)
N4 C3 1.297(2)
C2 C16 1.490(2)
C3 C4 1.507(2)
C4 C15 1.521(2)
C4 C5 1.533(2)
C4 H4A 0.98
C5 C10 1.391(2)
C5 C6 1.392(2)
C6 C7 1.394(2)
C6 H6A 0.93
C7 C8 1.393(2)
C7 H7A 0.93
C8 C9 1.391(2)
C8 C11 1.507(2)
C9 C10 1.388(2)
C9 H9A 0.93
C10 H10A 0.93
C11 C12 1.535(2)
C11 H11A 0.97
C11 H11B 0.97
C12 C13 1.519(3)
C12 C14 1.524(2)
C12 H12A 0.98
C13 H13A 0.96
C13 H13B 0.96
C13 H13C 0.96
C14 H14A 0.96
C14 H14B 0.96
C14 H14C 0.96
C15 H15A 0.96
C15 H15B 0.96
C15 H15C 0.96
C16 C17 1.522(2)
C16 H16A 0.97
C16 H16B 0.97
C17 H17A 0.96
C17 H17B 0.96
C17 H17C 0.96

loop_
_geom_hbond_atom_site_label_D
_geom_hbond_atom_site_label_H
_geom_hbond_atom_site_label_A
_geom_hbond_site_symmetry_A
_geom_hbond_distance_DH
_geom_hbond_distance_HA
_geom_hbond_distance_DA
_geom_hbond_angle_DHA
C10 H10A N1 3_645 0.93 2.51 3.440(2) 177
C15 H15A Cg1 7_645 0.96 2.67 3.5090(17) 146
C16 H16B Cg1 7_655 0.97 2.93 3.6772(18) 135
C17 H17B Cg2 7_655 0.96 2.92 3.614(2) 130
C15 H15B Cg3 7_645 0.96 2.74 3.6335(17) 155

loop_
_geom_torsion_atom_site_label_1
_geom_torsion_atom_site_label_2
_geom_torsion_atom_site_label_3
_geom_torsion_atom_site_label_4
_geom_torsion
C2 N1 N2 C1 0.16(17)
C1 N3 N4 C3 0.31(18)
C2 N3 N4 C3 179.77(16)
N1 N2 C1 N3 -0.05(17)
N1 N2 C1 S1 -178.90(15)
C2 N3 C1 N2 -0.07(17)
N4 N3 C1 N2 179.54(13)
C2 N3 C1 S1 179.14(10)
N4 N3 C1 S1 -1.25(17)
C3 S1 C1 N2 -179.82(19)
C3 S1 C1 N3 1.31(11)
N2 N1 C2 N3 -0.20(17)
N2 N1 C2 C16 178.03(15)
C1 N3 C2 N1 0.17(17)
N4 N3 C2 N1 -179.34(15)
C1 N3 C2 C16 -178.13(15)
N4 N3 C2 C16 2.4(3)
N3 N4 C3 C4 -178.48(13)
N3 N4 C3 S1 0.82(16)
C1 S1 C3 N4 -1.30(13)
C1 S1 C3 C4 178.03(12)
N4 C3 C4 C15 -18.7(2)
S1 C3 C4 C15 161.97(11)
N4 C3 C4 C5 107.16(17)
S1 C3 C4 C5 -72.12(15)
C3 C4 C5 C10 85.48(17)
C15 C4 C5 C10 -150.03(14)
C3 C4 C5 C6 -92.33(17)
C15 C4 C5 C6 32.2(2)
C10 C5 C6 C7 -0.3(2)
C4 C5 C6 C7 177.54(14)
C5 C6 C7 C8 -0.3(2)
C6 C7 C8 C9 0.6(2)
C6 C7 C8 C11 178.26(15)
C7 C8 C9 C10 -0.4(2)
C11 C8 C9 C10 -178.00(15)
C8 C9 C10 C5 -0.2(2)
C6 C5 C10 C9 0.6(2)
C4 C5 C10 C9 -177.35(14)
C9 C8 C11 C12 75.4(2)
C7 C8 C11 C12 -102.21(18)
C8 C11 C12 C13 52.6(2)
C8 C11 C12 C14 176.26(15)
N1 C2 C16 C17 3.7(2)
N3 C2 C16 C17 -178.28(14)
